data_1563524
loop_
_publ_author_name
'Wu, Gang'
'Wang, Xiao-Feng'
'Okamura, Taka-aki'
'Chen, Min'
'Sun, Wei-Yin'
'Ueyama, Norikazu'

_publ_section_title
;
 Syntheses, structures and properties of silver(I) complexes with flexible
 1,3,5-tris(pyridylmethoxyl)benzene ligands
;
_journal_issue 9
_journal_name_full 'Journal of Solid State Chemistry'
_journal_page_first 2174
_journal_page_last 2182
_journal_paper_doi 10.1016/j.jssc.2010.07.036
_journal_volume 183
_journal_year 2010
_chemical_formula_moiety 'C25 H25 Ag Cl N3 O8 '
_chemical_formula_sum 'C25 H25 Ag Cl N3 O8'
_chemical_formula_weight 638.80
_chemical_name_systematic
; 
[Ag(L3)](ClO4)-MeOH 
;
_space_group_IT_number 33
_space_group_name_Hall 'P 2c -2n'
_space_group_name_H-M_alt 'P n a 21'
_symmetry_cell_setting orthorhombic
_symmetry_Int_Tables_number 33
_symmetry_space_group_name_Hall 'P 2c -2n'
_symmetry_space_group_name_H-M 'P n a 21'
_atom_sites_solution_hydrogens geom
_atom_sites_solution_primary direct
_atom_sites_solution_secondary difmap
_cell_angle_alpha 90.00
_cell_angle_beta 90.00
_cell_angle_gamma 90.00
_cell_formula_units_Z 4
_cell_length_a 22.258(15)
_cell_length_b 11.154(9)
_cell_length_c 10.409(9)
_cell_measurement_reflns_used 15927
_cell_measurement_temperature 200
_cell_measurement_theta_max 27.4
_cell_measurement_theta_min 3.2
_cell_volume 2584(4)
_computing_structure_refinement 'SHELXL-97 (Sheldrick, 1997)'
_computing_structure_solution 'SIR92 (Altomare et al., 1994)'
_diffrn_ambient_temperature 200
_diffrn_detector_area_resol_mean 10.00
_diffrn_measured_fraction_theta_full 0.996
_diffrn_measured_fraction_theta_max 0.996
_diffrn_measurement_device_type 'Rigaku RAXIS-RAPID Imaging Plate'
_diffrn_measurement_method \w
_diffrn_radiation_monochromator graphite
_diffrn_radiation_source 'fine-focus sealed tube'
_diffrn_radiation_type MoK\a
_diffrn_radiation_wavelength 0.71075
_diffrn_reflns_av_R_equivalents 0.0508
_diffrn_reflns_av_sigmaI/netI 0.0872
_diffrn_reflns_limit_h_max 25
_diffrn_reflns_limit_h_min -28
_diffrn_reflns_limit_k_max 14
_diffrn_reflns_limit_k_min -14
_diffrn_reflns_limit_l_max 13
_diffrn_reflns_limit_l_min -13
_diffrn_reflns_number 24775
_diffrn_reflns_theta_full 27.45
_diffrn_reflns_theta_max 27.45
_diffrn_reflns_theta_min 3.24
_exptl_absorpt_coefficient_mu 0.938
_exptl_absorpt_correction_T_max 0.869
_exptl_absorpt_correction_T_min 0.710
_exptl_absorpt_correction_type multi-scan
_exptl_absorpt_process_details '(Higashi, 1995)'
_exptl_crystal_colour pale-yellow
_exptl_crystal_density_diffrn 1.642
_exptl_crystal_density_method 'not measured'
_exptl_crystal_description block
_exptl_crystal_F_000 1296
_exptl_crystal_size_max 0.15
_exptl_crystal_size_mid 0.15
_exptl_crystal_size_min 0.15
_refine_diff_density_max 0.813
_refine_diff_density_min -0.392
_refine_diff_density_rms 0.064
_refine_ls_abs_structure_details 'Flack H D (1983), Acta Cryst. A39, 876-881'
_refine_ls_abs_structure_Flack 0.33(3)
_refine_ls_extinction_method none
_refine_ls_goodness_of_fit_ref 1.000
_refine_ls_hydrogen_treatment constr
_refine_ls_matrix_type full
_refine_ls_number_parameters 346
_refine_ls_number_reflns 5865
_refine_ls_number_restraints 37
_refine_ls_restrained_S_all 1.191
_refine_ls_R_factor_all 0.0650
_refine_ls_R_factor_gt 0.0351
_refine_ls_shift/su_max 0.002
_refine_ls_shift/su_mean 0.000
_refine_ls_structure_factor_coef Fsqd
_refine_ls_weighting_details 'calc w=1/[\s^2^(Fo^2^)+(0.0210P)^2^+0.0000P] where P=(Fo^2^+2Fc^2^)/3'
_refine_ls_weighting_scheme calc
_refine_ls_wR_factor_gt 0.0636
_refine_ls_wR_factor_ref 0.0660
_reflns_number_gt 3374
_reflns_number_total 5865
_reflns_threshold_expression I>2\s(I)
_cod_data_source_file JSSC-2010-183-2174.cif
_cod_data_source_block 3
_cod_original_cell_volume 2584(3)
_cod_original_sg_symbol_H-M 'P n a 21     '
_cod_database_code 1563524

loop_
_symmetry_equiv_pos_as_xyz
'x, y, z'
'-x+1/2, y+1/2, z+1/2'
'x+1/2, -y+1/2, z'
'-x, -y, z+1/2'

loop_
_atom_site_label
_atom_site_type_symbol
_atom_site_fract_x
_atom_site_fract_y
_atom_site_fract_z
_atom_site_U_iso_or_equiv
_atom_site_adp_type
_atom_site_occupancy
_atom_site_symmetry_multiplicity
_atom_site_calc_flag
_atom_site_refinement_flags
_atom_site_disorder_assembly
_atom_site_disorder_group
Ag1 Ag 0.697080(15) 0.19142(4) -0.15397(4) 0.04768(13) Uani 1 1 d . . .
Cl1 Cl 0.59080(9) 0.7844(2) 0.61274(18) 0.0932(8) Uani 1 1 d . . .
O1 O 0.72152(14) 0.4238(3) 0.4416(3) 0.0358(9) Uani 1 1 d . . .
O3 O 0.75012(12) 0.5695(3) 0.8670(4) 0.0419(10) Uani 1 1 d . . .
O5 O 0.91903(13) 0.4808(3) 0.6029(3) 0.0385(9) Uani 1 1 d . . .
O11 O 0.6113(4) 0.6676(8) 0.5901(8) 0.203(4) Uani 1 1 d U . .
O12 O 0.6369(2) 0.8665(9) 0.5855(8) 0.196(4) Uani 1 1 d U . .
O13 O 0.5711(3) 0.7969(6) 0.7409(5) 0.132(2) Uani 1 1 d U . .
O14 O 0.5443(2) 0.8098(5) 0.5302(5) 0.1035(17) Uani 1 1 d U . .
O101 O 0.4650(5) 0.5266(11) 0.2801(13) 0.265(5) Uani 1 1 d U . .
H25 H 0.4702 0.5986 0.2593 0.318 Uiso 1 1 calc R . .
N11 N 0.66871(17) 0.2723(4) 0.0289(4) 0.0318(10) Uani 1 1 d . . .
N31 N 0.72084(17) 0.6690(4) 1.2297(4) 0.0343(11) Uani 1 1 d . . .
N51 N 1.11283(17) 0.3355(4) 0.7156(4) 0.0462(14) Uani 1 1 d . . .
C1 C 0.7609(2) 0.4581(4) 0.5356(5) 0.0301(12) Uani 1 1 d . . .
C2 C 0.7338(2) 0.4953(5) 0.6526(5) 0.0354(14) Uani 1 1 d . . .
H1 H 0.6913 0.4968 0.6615 0.042 Uiso 1 1 calc R . .
C3 C 0.7699(2) 0.5287(4) 0.7511(5) 0.0267(12) Uani 1 1 d . . .
C4 C 0.8334(2) 0.5249(5) 0.7413(5) 0.0351(14) Uani 1 1 d . . .
H2 H 0.8585 0.5479 0.8109 0.042 Uiso 1 1 calc R . .
C5 C 0.8572(2) 0.4862(5) 0.6256(5) 0.0341(14) Uani 1 1 d . . .
C6 C 0.82277(19) 0.4552(4) 0.5228(5) 0.0299(12) Uani 1 1 d . . .
H3 H 0.8408 0.4319 0.4439 0.036 Uiso 1 1 calc R . .
C11 C 0.74620(19) 0.3828(4) 0.3246(5) 0.0312(13) Uani 1 1 d . . .
H4 H 0.7707 0.3100 0.3399 0.037 Uiso 1 1 calc R . .
H5 H 0.7725 0.4453 0.2873 0.037 Uiso 1 1 calc R . .
C12 C 0.71017(18) 0.3044(4) 0.1151(4) 0.0274(11) Uani 1 1 d . . .
H6 H 0.7513 0.2923 0.0947 0.033 Uiso 1 1 calc R . .
C13 C 0.6957(2) 0.3546(4) 0.2335(4) 0.0257(11) Uani 1 1 d . . .
C14 C 0.6356(2) 0.3753(4) 0.2608(5) 0.0294(12) Uani 1 1 d . . .
H7 H 0.6241 0.4136 0.3386 0.035 Uiso 1 1 calc R . .
C15 C 0.5927(2) 0.3392(5) 0.1731(5) 0.0395(15) Uani 1 1 d . . .
H8 H 0.5512 0.3486 0.1918 0.047 Uiso 1 1 calc R . .
C16 C 0.6106(2) 0.2898(5) 0.0591(5) 0.0359(14) Uani 1 1 d . . .
H9 H 0.5807 0.2668 -0.0012 0.043 Uiso 1 1 calc R . .
C31 C 0.68653(17) 0.5710(4) 0.8905(4) 0.0304(13) Uani 1 1 d . . .
H10 H 0.6696 0.4893 0.8815 0.036 Uiso 1 1 calc R . .
H11 H 0.6661 0.6246 0.8287 0.036 Uiso 1 1 calc R . .
C32 C 0.7258(2) 0.6282(5) 1.1088(5) 0.0339(13) Uani 1 1 d . . .
H12 H 0.7647 0.6064 1.0790 0.041 Uiso 1 1 calc R . .
C33 C 0.6782(2) 0.6159(4) 1.0252(5) 0.0298(12) Uani 1 1 d . . .
C34 C 0.6225(2) 0.6465(5) 1.0708(6) 0.0399(15) Uani 1 1 d . . .
H13 H 0.5885 0.6387 1.0163 0.048 Uiso 1 1 calc R . .
C35 C 0.6149(2) 0.6885(5) 1.1947(6) 0.0429(14) Uani 1 1 d . . .
H14 H 0.5764 0.7103 1.2261 0.052 Uiso 1 1 calc R . .
C36 C 0.6656(2) 0.6974(5) 1.2713(5) 0.0412(14) Uani 1 1 d . . .
H15 H 0.6610 0.7249 1.3571 0.049 Uiso 1 1 calc R . .
C51 C 0.95936(18) 0.4793(5) 0.7073(5) 0.0363(14) Uani 1 1 d . . .
H16 H 0.9404 0.4410 0.7830 0.044 Uiso 1 1 calc R . .
H17 H 0.9711 0.5620 0.7308 0.044 Uiso 1 1 calc R . .
C52 C 1.0635(2) 0.3975(5) 0.7450(5) 0.0420(14) Uani 1 1 d . . .
H18 H 1.0626 0.4366 0.8260 0.050 Uiso 1 1 calc R . .
C53 C 1.01307(19) 0.4094(4) 0.6658(5) 0.0296(12) Uani 1 1 d . . .
C54 C 1.0167(2) 0.3530(5) 0.5468(5) 0.0451(16) Uani 1 1 d . . .
H19 H 0.9841 0.3581 0.4882 0.054 Uiso 1 1 calc R . .
C55 C 1.0674(2) 0.2899(6) 0.5141(6) 0.0657(19) Uani 1 1 d . . .
H20 H 1.0702 0.2519 0.4327 0.079 Uiso 1 1 calc R . .
C56 C 1.1141(2) 0.2822(5) 0.6005(6) 0.0502(17) Uani 1 1 d . . .
H21 H 1.1487 0.2372 0.5774 0.060 Uiso 1 1 calc R . .
C101 C 0.5009(6) 0.4993(12) 0.3985(14) 0.214(5) Uani 1 1 d U . .
H22 H 0.5437 0.5115 0.3806 0.257 Uiso 1 1 calc R . .
H23 H 0.4941 0.4159 0.4241 0.257 Uiso 1 1 calc R . .
H24 H 0.4883 0.5529 0.4682 0.257 Uiso 1 1 calc R . .

loop_
_atom_site_aniso_label
_atom_site_aniso_U_11
_atom_site_aniso_U_22
_atom_site_aniso_U_33
_atom_site_aniso_U_23
_atom_site_aniso_U_13
_atom_site_aniso_U_12
Ag1 0.04363(19) 0.0660(3) 0.0334(2) -0.0183(3) 0.0006(3) 0.0008(2)
Cl1 0.0684(12) 0.154(2) 0.0575(13) 0.0081(14) 0.0113(10) 0.0607(13)
O1 0.0278(18) 0.058(3) 0.022(2) -0.0100(19) -0.0002(15) -0.0033(17)
O3 0.0314(17) 0.065(2) 0.029(3) -0.013(2) -0.0039(18) 0.0040(15)
O5 0.0266(18) 0.062(3) 0.027(2) -0.0094(19) -0.0034(15) 0.0111(16)
O11 0.281(8) 0.221(7) 0.107(5) 0.033(6) 0.037(5) 0.217(6)
O12 0.066(4) 0.352(9) 0.169(6) -0.019(7) 0.028(4) -0.034(5)
O13 0.182(5) 0.135(5) 0.078(4) 0.017(4) 0.052(4) 0.075(4)
O14 0.091(3) 0.105(4) 0.115(4) -0.005(4) -0.033(3) 0.025(3)
O101 0.232(6) 0.288(7) 0.275(8) -0.009(5) 0.023(5) 0.017(5)
N11 0.032(2) 0.034(3) 0.029(2) -0.004(2) -0.003(2) -0.0031(18)
N31 0.029(2) 0.039(3) 0.034(3) -0.012(2) 0.0039(19) 0.0060(18)
N51 0.033(3) 0.067(4) 0.039(3) 0.003(3) -0.009(2) 0.016(2)
C1 0.037(3) 0.033(3) 0.020(3) -0.003(3) -0.004(2) -0.001(2)
C2 0.028(3) 0.037(4) 0.041(4) -0.004(3) 0.000(2) -0.001(2)
C3 0.030(3) 0.033(3) 0.017(3) -0.004(3) -0.001(2) 0.004(2)
C4 0.030(3) 0.042(4) 0.033(4) 0.000(3) -0.006(2) 0.003(2)
C5 0.029(3) 0.042(4) 0.031(4) 0.001(3) 0.000(2) 0.008(2)
C6 0.030(3) 0.038(3) 0.022(3) 0.000(3) 0.000(2) 0.007(2)
C11 0.035(3) 0.035(3) 0.023(4) -0.002(3) 0.000(3) 0.000(2)
C12 0.027(3) 0.032(3) 0.023(3) 0.000(3) 0.0014(19) 0.005(2)
C13 0.031(3) 0.026(3) 0.020(3) 0.004(2) -0.003(2) -0.004(2)
C14 0.037(3) 0.032(3) 0.019(3) -0.001(2) 0.003(2) 0.002(2)
C15 0.027(3) 0.061(5) 0.031(3) 0.003(3) -0.001(2) 0.003(3)
C16 0.030(3) 0.038(4) 0.040(4) -0.002(3) -0.010(2) -0.005(3)
C31 0.027(3) 0.037(3) 0.027(3) -0.003(2) 0.0008(19) -0.003(2)
C32 0.029(3) 0.046(4) 0.026(3) -0.007(3) 0.002(2) 0.000(2)
C33 0.033(3) 0.027(3) 0.029(3) -0.003(3) 0.002(2) -0.003(2)
C34 0.045(3) 0.041(4) 0.034(4) -0.002(3) 0.005(3) 0.014(3)
C35 0.032(3) 0.051(4) 0.047(4) -0.014(4) 0.011(3) 0.006(3)
C36 0.049(3) 0.046(4) 0.029(3) -0.008(3) 0.007(3) -0.006(3)
C51 0.020(3) 0.058(4) 0.031(3) -0.010(3) -0.004(2) 0.005(2)
C52 0.039(3) 0.051(4) 0.036(4) -0.002(3) -0.002(3) 0.010(3)
C53 0.030(3) 0.029(3) 0.030(3) -0.005(3) 0.001(2) -0.003(2)
C54 0.034(3) 0.065(5) 0.037(4) -0.011(3) -0.006(3) 0.007(3)
C55 0.054(4) 0.092(6) 0.051(4) -0.032(4) 0.000(3) 0.021(4)
C56 0.040(3) 0.062(5) 0.049(4) -0.010(4) 0.003(3) 0.022(3)
C101 0.212(7) 0.217(7) 0.214(7) 0.003(5) 0.166(5) 0.029(5)

loop_
_atom_type_symbol
_atom_type_description
_atom_type_scat_dispersion_real
_atom_type_scat_dispersion_imag
_atom_type_scat_source
Ag Ag -0.8971 1.1015 'International Tables Vol C Tables 4.2.6.8 and 6.1.1.4'
Cl Cl 0.1484 0.1585 'International Tables Vol C Tables 4.2.6.8 and 6.1.1.4'
O O 0.0106 0.0060 'International Tables Vol C Tables 4.2.6.8 and 6.1.1.4'
N N 0.0061 0.0033 'International Tables Vol C Tables 4.2.6.8 and 6.1.1.4'
C C 0.0033 0.0016 'International Tables Vol C Tables 4.2.6.8 and 6.1.1.4'
H H 0.0000 0.0000 'International Tables Vol C Tables 4.2.6.8 and 6.1.1.4'

loop_
_geom_angle_atom_site_label_1
_geom_angle_atom_site_label_2
_geom_angle_atom_site_label_3
_geom_angle
_geom_angle_site_symmetry_1
_geom_angle_site_symmetry_3
N11 Ag1 N31 139.42(14) . 2_643
N11 Ag1 N51 108.99(15) . 3_454
N31 Ag1 N51 109.36(16) 2_643 3_454
O14 Cl1 O11 109.4(5) . .
O14 Cl1 O12 106.8(4) . .
O11 Cl1 O12 109.5(5) . .
O14 Cl1 O13 109.7(4) . .
O11 Cl1 O13 110.6(4) . .
O12 Cl1 O13 110.7(5) . .
C1 O1 C11 117.3(3) . .
C3 O3 C31 118.3(4) . .
C5 O5 C51 119.8(4) . .
C101 O101 H25 109.5 . .
C12 N11 C16 117.9(4) . .
C12 N11 Ag1 119.5(3) . .
C16 N11 Ag1 122.6(3) . .
C36 N31 C32 117.3(4) . .
C36 N31 Ag1 123.7(3) . 2_656
C32 N31 Ag1 119.0(3) . 2_656
C52 N51 C56 117.0(4) . .
C52 N51 Ag1 126.5(4) . 3_556
C56 N51 Ag1 116.5(3) . 3_556
O1 C1 C6 124.1(4) . .
O1 C1 C2 115.0(4) . .
C6 C1 C2 120.8(5) . .
C3 C2 C1 118.5(4) . .
C3 C2 H1 120.8 . .
C1 C2 H1 120.8 . .
C2 C3 O3 124.7(4) . .
C2 C3 C4 121.9(5) . .
O3 C3 C4 113.3(4) . .
C5 C4 C3 117.0(5) . .
C5 C4 H2 121.5 . .
C3 C4 H2 121.5 . .
C6 C5 C4 123.2(5) . .
C6 C5 O5 114.2(4) . .
C4 C5 O5 122.5(5) . .
C5 C6 C1 118.5(5) . .
C5 C6 H3 120.7 . .
C1 C6 H3 120.7 . .
O1 C11 C13 108.7(3) . .
O1 C11 H4 110.0 . .
C13 C11 H4 110.0 . .
O1 C11 H5 110.0 . .
C13 C11 H5 110.0 . .
H4 C11 H5 108.3 . .
N11 C12 C13 122.9(4) . .
N11 C12 H6 118.6 . .
C13 C12 H6 118.6 . .
C14 C13 C12 118.1(4) . .
C14 C13 C11 123.9(4) . .
C12 C13 C11 118.0(4) . .
C15 C14 C13 118.9(5) . .
C15 C14 H7 120.6 . .
C13 C14 H7 120.6 . .
C16 C15 C14 119.4(5) . .
C16 C15 H8 120.3 . .
C14 C15 H8 120.3 . .
N11 C16 C15 122.7(5) . .
N11 C16 H9 118.6 . .
C15 C16 H9 118.6 . .
O3 C31 C33 106.6(3) . .
O3 C31 H10 110.4 . .
C33 C31 H10 110.4 . .
O3 C31 H11 110.4 . .
C33 C31 H11 110.4 . .
H10 C31 H11 108.6 . .
N31 C32 C33 124.1(4) . .
N31 C32 H12 117.9 . .
C33 C32 H12 117.9 . .
C34 C33 C32 116.9(5) . .
C34 C33 C31 121.3(5) . .
C32 C33 C31 121.8(4) . .
C33 C34 C35 121.2(5) . .
C33 C34 H13 119.4 . .
C35 C34 H13 119.4 . .
C34 C35 C36 117.6(5) . .
C34 C35 H14 121.2 . .
C36 C35 H14 121.2 . .
N31 C36 C35 122.9(5) . .
N31 C36 H15 118.5 . .
C35 C36 H15 118.5 . .
O5 C51 C53 107.0(4) . .
O5 C51 H16 110.3 . .
C53 C51 H16 110.3 . .
O5 C51 H17 110.3 . .
C53 C51 H17 110.3 . .
H16 C51 H17 108.6 . .
N51 C52 C53 125.1(5) . .
N51 C52 H18 117.4 . .
C53 C52 H18 117.4 . .
C54 C53 C52 115.8(4) . .
C54 C53 C51 122.7(4) . .
C52 C53 C51 121.5(4) . .
C55 C54 C53 120.0(5) . .
C55 C54 H19 120.0 . .
C53 C54 H19 120.0 . .
C54 C55 C56 119.4(6) . .
C54 C55 H20 120.3 . .
C56 C55 H20 120.3 . .
N51 C56 C55 122.7(5) . .
N51 C56 H21 118.6 . .
C55 C56 H21 118.6 . .
O101 C101 H22 109.5 . .
O101 C101 H23 109.5 . .
H22 C101 H23 109.5 . .
O101 C101 H24 109.5 . .
H22 C101 H24 109.5 . .
H23 C101 H24 109.5 . .

loop_
_geom_bond_atom_site_label_1
_geom_bond_atom_site_label_2
_geom_bond_distance
_geom_bond_site_symmetry_2
Ag1 N11 2.199(4) .
Ag1 N31 2.206(4) 2_643
Ag1 N51 2.334(4) 3_454
Cl1 O14 1.375(5) .
Cl1 O11 1.400(7) .
Cl1 O12 1.404(7) .
Cl1 O13 1.411(5) .
O1 C1 1.368(5) .
O1 C11 1.411(6) .
O3 C3 1.362(6) .
O3 C31 1.437(5) .
O5 C5 1.398(5) .
O5 C51 1.410(5) .
O101 C101 1.499(14) .
O101 H25 0.8400 .
N11 C12 1.336(5) .
N11 C16 1.346(6) .
N31 C36 1.342(6) .
N31 C32 1.343(6) .
N31 Ag1 2.206(4) 2_656
N51 C52 1.332(6) .
N51 C56 1.337(7) .
N51 Ag1 2.335(4) 3_556
C1 C6 1.385(6) .
C1 C2 1.421(7) .
C2 C3 1.356(6) .
C2 H1 0.9500 .
C3 C4 1.417(6) .
C4 C5 1.384(7) .
C4 H2 0.9500 .
C5 C6 1.361(6) .
C6 H3 0.9500 .
C11 C13 1.504(6) .
C11 H4 0.9900 .
C11 H5 0.9900 .
C12 C13 1.392(6) .
C12 H6 0.9500 .
C13 C14 1.387(6) .
C14 C15 1.380(7) .
C14 H7 0.9500 .
C15 C16 1.367(7) .
C15 H8 0.9500 .
C16 H9 0.9500 .
C31 C33 1.500(6) .
C31 H10 0.9900 .
C31 H11 0.9900 .
C32 C33 1.379(6) .
C32 H12 0.9500 .
C33 C34 1.370(7) .
C34 C35 1.382(8) .
C34 H13 0.9500 .
C35 C36 1.384(7) .
C35 H14 0.9500 .
C36 H15 0.9500 .
C51 C53 1.491(6) .
C51 H16 0.9900 .
C51 H17 0.9900 .
C52 C53 1.400(6) .
C52 H18 0.9500 .
C53 C54 1.392(7) .
C54 C55 1.373(7) .
C54 H19 0.9500 .
C55 C56 1.378(8) .
C55 H20 0.9500 .
C56 H21 0.9500 .
C101 H22 0.9800 .
C101 H23 0.9800 .
C101 H24 0.9800 .

loop_
_geom_torsion_atom_site_label_1
_geom_torsion_atom_site_label_2
_geom_torsion_atom_site_label_3
_geom_torsion_atom_site_label_4
_geom_torsion
_geom_torsion_site_symmetry_1
_geom_torsion_site_symmetry_2
_geom_torsion_site_symmetry_3
_geom_torsion_site_symmetry_4
N31 Ag1 N11 C12 -14.8(5) 2_643 . . .
N51 Ag1 N11 C12 -175.0(3) 3_454 . . .
N31 Ag1 N11 C16 166.1(4) 2_643 . . .
N51 Ag1 N11 C16 6.0(4) 3_454 . . .
C11 O1 C1 C6 0.1(8) . . . .
C11 O1 C1 C2 -178.3(4) . . . .
O1 C1 C2 C3 178.9(4) . . . .
C6 C1 C2 C3 0.4(8) . . . .
C1 C2 C3 O3 178.0(5) . . . .
C1 C2 C3 C4 -1.3(8) . . . .
C31 O3 C3 C2 3.9(7) . . . .
C31 O3 C3 C4 -176.7(4) . . . .
C2 C3 C4 C5 0.4(8) . . . .
O3 C3 C4 C5 -179.0(4) . . . .
C3 C4 C5 C6 1.5(8) . . . .
C3 C4 C5 O5 178.7(4) . . . .
C51 O5 C5 C6 -163.2(5) . . . .
C51 O5 C5 C4 19.3(7) . . . .
C4 C5 C6 C1 -2.4(8) . . . .
O5 C5 C6 C1 -179.8(4) . . . .
O1 C1 C6 C5 -176.9(5) . . . .
C2 C1 C6 C5 1.4(8) . . . .
C1 O1 C11 C13 -177.7(4) . . . .
C16 N11 C12 C13 -0.1(7) . . . .
Ag1 N11 C12 C13 -179.2(4) . . . .
N11 C12 C13 C14 -1.9(7) . . . .
N11 C12 C13 C11 177.8(4) . . . .
O1 C11 C13 C14 4.2(7) . . . .
O1 C11 C13 C12 -175.4(4) . . . .
C12 C13 C14 C15 3.6(7) . . . .
C11 C13 C14 C15 -176.1(5) . . . .
C13 C14 C15 C16 -3.3(8) . . . .
C12 N11 C16 C15 0.4(8) . . . .
Ag1 N11 C16 C15 179.5(4) . . . .
C14 C15 C16 N11 1.3(9) . . . .
C3 O3 C31 C33 178.3(4) . . . .
C36 N31 C32 C33 1.1(8) . . . .
Ag1 N31 C32 C33 -176.8(4) 2_656 . . .
N31 C32 C33 C34 -0.8(8) . . . .
N31 C32 C33 C31 179.4(5) . . . .
O3 C31 C33 C34 169.3(5) . . . .
O3 C31 C33 C32 -10.8(6) . . . .
C32 C33 C34 C35 0.4(8) . . . .
C31 C33 C34 C35 -179.7(5) . . . .
C33 C34 C35 C36 -0.6(9) . . . .
C32 N31 C36 C35 -1.3(8) . . . .
Ag1 N31 C36 C35 176.6(4) 2_656 . . .
C34 C35 C36 N31 1.0(9) . . . .
C5 O5 C51 C53 149.6(4) . . . .
C56 N51 C52 C53 1.0(8) . . . .
Ag1 N51 C52 C53 -178.3(4) 3_556 . . .
N51 C52 C53 C54 -1.4(8) . . . .
N51 C52 C53 C51 179.1(5) . . . .
O5 C51 C53 C54 -3.7(7) . . . .
O5 C51 C53 C52 175.8(5) . . . .
C52 C53 C54 C55 0.5(8) . . . .
C51 C53 C54 C55 -180.0(5) . . . .
C53 C54 C55 C56 0.6(10) . . . .
C52 N51 C56 C55 0.3(9) . . . .
Ag1 N51 C56 C55 179.6(5) 3_556 . . .
C54 C55 C56 N51 -1.0(10) . . . .
